data_4315995
loop_
_publ_author_name
'Nicolas Leblanc'
'Wenhua Bi'
'Nicolas Mercier'
'Pascale Auban-Senzier'
'Claude Pasquier'

_publ_contact_author_address
;
Laboratoire Chimie Ingenierie Moleculaire Materiaux Angers
UMR CNRS 6501, Faculte des Sciences, 2 Bd Lavoisier, F-49045 Angers, France
;
_publ_contact_author_email nicolas.mercier@univ-angers.fr
_publ_contact_author_fax (33)2.41.73.54.05
_publ_contact_author_name 'Mercier, Nicolas'
_publ_contact_author_phone (33)2.41.73.50.83
_publ_section_title
;
 Photochromism, Electrical Properties, and Structural Investigations of a
 Series of Hydrated Methylviologen Halobismuthate Hybrids: Influence of
 the Anionic Oligomer Size and Iodide Doping on the Photoinduced
 Properties and on the Dehydration Process
;
_journal_name_full 'Inorganic Chemistry'
_journal_page_first 5824
_journal_page_last 5833
_journal_paper_doi 10.1021/ic901525p
_journal_volume 49
_journal_year 2010
_chemical_compound_source 'synthesis as described'
_chemical_formula_moiety '4(C12 H14 N2), Bi6 Cl26'
_chemical_formula_sum 'C48 H56 Bi6 Cl26 N8'
_chemical_formula_weight 2920.67
_chemical_name_systematic
;
 ?
;
_space_group_IT_number 2
_symmetry_cell_setting triclinic
_symmetry_Int_Tables_number 2
_symmetry_space_group_name_Hall '-P 1'
_symmetry_space_group_name_H-M 'P -1'
_atom_sites_solution_hydrogens geom
_atom_sites_solution_primary direct
_atom_sites_solution_secondary difmap
_audit_conform_dict_location ftp://ftp.iucr.org/pub/cif_core.dic
_audit_conform_dict_name cif_core.dic
_audit_conform_dict_version 2.3
_audit_creation_date 2009-12-03T14:52:45-00:00
_audit_creation_method 'WinGX routine CIF_UPDATE'
_cell_angle_alpha 103.068(10)
_cell_angle_beta 96.160(10)
_cell_angle_gamma 108.004(10)
_cell_formula_units_Z 1
_cell_length_a 9.3871(8)
_cell_length_b 12.5062(11)
_cell_length_c 19.070(3)
_cell_measurement_reflns_used 20589
_cell_measurement_temperature 293(2)
_cell_measurement_theta_max 30
_cell_measurement_theta_min 2
_cell_measurement_wavelength 0.71073
_cell_volume 2035.7(4)
_computing_molecular_graphics 'Ortep-3 for Windows (Farrugia, 1997)'
_computing_publication_material 'WinGX publication routines (Farrugia, 1999)'
_computing_structure_refinement 'SHELXL-97 (Sheldrick, 1997)'
_computing_structure_solution 'SHELXS-86 (Sheldrick, 1986)'
_diffrn_ambient_temperature 293(2)
_diffrn_detector_area_resol_mean 9
_diffrn_measured_fraction_theta_full 0.994
_diffrn_measured_fraction_theta_max 0.994
_diffrn_measurement_device_type KappaCCD
_diffrn_measurement_method CCD
_diffrn_radiation_monochromator 'horizontally mounted graphite crystal'
_diffrn_radiation_probe x-ray
_diffrn_radiation_source 'fine-focus sealed tube'
_diffrn_radiation_type MoK\a
_diffrn_radiation_wavelength 0.71073
_diffrn_reflns_av_R_equivalents 0.0697
_diffrn_reflns_av_unetI/netI 0.052
_diffrn_reflns_limit_h_max 13
_diffrn_reflns_limit_h_min -13
_diffrn_reflns_limit_k_max 17
_diffrn_reflns_limit_k_min -17
_diffrn_reflns_limit_l_max 26
_diffrn_reflns_limit_l_min -26
_diffrn_reflns_number 70592
_diffrn_reflns_theta_full 30.07
_diffrn_reflns_theta_max 30.07
_diffrn_reflns_theta_min 1.78
_exptl_absorpt_coefficient_mu 13.812
_exptl_absorpt_correction_T_max 0.898
_exptl_absorpt_correction_T_min 0.305
_exptl_absorpt_correction_type multi-scan
_exptl_absorpt_process_details '(SADABS (Sheldrick, Bruker, 2000))'
_exptl_crystal_colour yellow
_exptl_crystal_density_diffrn 2.386
_exptl_crystal_density_method 'not measured'
_exptl_crystal_description prism
_exptl_crystal_F_000 1344
_exptl_crystal_size_max 0.18
_exptl_crystal_size_mid 0.094
_exptl_crystal_size_min 0.07
_refine_diff_density_max 1.755
_refine_diff_density_min -1.054
_refine_diff_density_rms 0.18
_refine_ls_extinction_method none
_refine_ls_goodness_of_fit_ref 1.033
_refine_ls_hydrogen_treatment constr
_refine_ls_matrix_type full
_refine_ls_number_parameters 401
_refine_ls_number_reflns 11888
_refine_ls_number_restraints 0
_refine_ls_restrained_S_all 1.033
_refine_ls_R_factor_all 0.0826
_refine_ls_R_factor_gt 0.0381
_refine_ls_shift/su_max 0.005
_refine_ls_shift/su_mean 0
_refine_ls_structure_factor_coef Fsqd
_refine_ls_weighting_details 'calc w=1/[\s^2^(Fo^2^)+(0.0296P)^2^+4.1758P] where P=(Fo^2^+2Fc^2^)/3'
_refine_ls_weighting_scheme calc
_refine_ls_wR_factor_gt 0.0732
_refine_ls_wR_factor_ref 0.0888
_reflns_number_gt 7555
_reflns_number_total 11888
_reflns_threshold_expression >2sigma(I)
_cod_data_source_file ic901525p_si_002_4.cif
_cod_data_source_block 2b
_cod_database_code 4315995

loop_
_symmetry_equiv_pos_as_xyz
'x, y, z'
'-x, -y, -z'

loop_
_atom_site_label
_atom_site_type_symbol
_atom_site_fract_x
_atom_site_fract_y
_atom_site_fract_z
_atom_site_U_iso_or_equiv
_atom_site_adp_type
_atom_site_occupancy
_atom_site_symmetry_multiplicity
_atom_site_calc_flag
_atom_site_refinement_flags
_atom_site_disorder_assembly
_atom_site_disorder_group
Bi1 Bi 1.15186(2) 1.05756(2) 1.271457(12) 0.03549(7) Uani 1 1 d . . .
Bi2 Bi 1.54491(2) 1.634713(18) 1.446647(11) 0.03074(6) Uani 1 1 d . . .
Bi3 Bi 1.25499(3) 1.33260(2) 1.162098(12) 0.03693(7) Uani 1 1 d . . .
Cl1 Cl 0.9913(2) 0.90831(18) 1.15522(10) 0.0636(5) Uani 1 1 d . . .
Cl2 Cl 0.9421(2) 0.97159(17) 1.33659(11) 0.0635(5) Uani 1 1 d . . .
Cl3 Cl 1.2981(2) 0.92061(18) 1.28882(14) 0.0752(6) Uani 1 1 d . . .
Cl4 Cl 1.3224(2) 1.20982(16) 1.42081(9) 0.0578(5) Uani 1 1 d . . .
Cl5 Cl 1.69423(16) 1.48389(14) 1.48764(9) 0.0420(3) Uani 1 1 d . . .
Cl6 Cl 1.4047(2) 1.76985(16) 1.41364(10) 0.0567(4) Uani 1 1 d . . .
Cl7 Cl 1.4112(2) 1.48383(17) 1.31180(10) 0.0637(5) Uani 1 1 d . . .
Cl8 Cl 1.77603(19) 1.73012(16) 1.39366(10) 0.0535(4) Uani 1 1 d . . .
Cl9 Cl 1.4928(2) 1.42221(18) 1.09789(11) 0.0623(5) Uani 1 1 d . . .
Cl10 Cl 1.1142(2) 1.19234(18) 1.04021(10) 0.0655(5) Uani 1 1 d . . .
Cl11 Cl 1.1213(2) 1.47833(18) 1.13843(12) 0.0677(5) Uani 1 1 d . . .
Cl12 Cl 1.02183(19) 1.22287(15) 1.22786(10) 0.0523(4) Uani 1 1 d . . .
Cl13 Cl 1.38716(17) 1.16483(14) 1.19141(9) 0.0466(4) Uani 1 1 d . . .
N1 N 0.9161(7) 1.5637(5) 1.2743(3) 0.0524(14) Uani 1 1 d . . .
N2 N 0.7855(7) 1.1236(5) 1.4551(3) 0.0503(14) Uani 1 1 d . . .
N3 N 0.5716(6) 0.7996(6) 1.1848(4) 0.0578(16) Uani 1 1 d . . .
N4 N 0.7757(6) 1.2208(6) 0.9905(4) 0.0602(16) Uani 1 1 d . . .
C1 C 0.9434(11) 1.6586(7) 1.2374(5) 0.080(3) Uani 1 1 d . . .
H1A H 0.9213 1.723 1.2663 0.121 Uiso 1 1 calc R . .
H1B H 0.8784 1.6301 1.1898 0.121 Uiso 1 1 calc R . .
H1C H 1.0482 1.6844 1.2321 0.121 Uiso 1 1 calc R . .
C2 C 0.7767(8) 1.4850(7) 1.2640(5) 0.062(2) Uani 1 1 d . . .
H6 H 0.6969 1.4893 1.2327 0.074 Uiso 1 1 calc R . .
C3 C 0.7490(7) 1.3987(6) 1.2982(4) 0.0559(19) Uani 1 1 d . . .
H5 H 0.6507 1.3452 1.2902 0.067 Uiso 1 1 calc R . .
C4 C 0.8641(7) 1.3894(6) 1.3446(3) 0.0403(14) Uani 1 1 d . . .
C5 C 1.0073(8) 1.4716(8) 1.3535(4) 0.065(2) Uani 1 1 d . . .
H3 H 1.0892 1.4677 1.3837 0.078 Uiso 1 1 calc R . .
C6 C 1.0311(9) 1.5587(8) 1.3189(5) 0.069(2) Uani 1 1 d . . .
H2 H 1.1279 1.6142 1.3266 0.082 Uiso 1 1 calc R . .
C7 C 0.8370(7) 1.2956(5) 1.3829(3) 0.0417(15) Uani 1 1 d . . .
C8 C 0.6924(7) 1.2170(7) 1.3766(4) 0.0531(18) Uani 1 1 d . . .
H8 H 0.61 1.2211 1.3469 0.064 Uiso 1 1 calc R . .
C9 C 0.6698(8) 1.1342(7) 1.4132(4) 0.0560(19) Uani 1 1 d . . .
H9 H 0.5713 1.0834 1.4091 0.067 Uiso 1 1 calc R . .
C10 C 0.7613(10) 1.0326(7) 1.4951(5) 0.070(2) Uani 1 1 d . . .
H10A H 0.7658 0.9622 1.464 0.105 Uiso 1 1 calc R . .
H10B H 0.6631 1.0172 1.5089 0.105 Uiso 1 1 calc R . .
H10C H 0.8393 1.0595 1.5383 0.105 Uiso 1 1 calc R . .
C11 C 0.9253(9) 1.1963(7) 1.4606(5) 0.074(3) Uani 1 1 d . . .
H11 H 1.0063 1.1889 1.4893 0.089 Uiso 1 1 calc R . .
C12 C 0.9541(8) 1.2824(7) 1.4250(5) 0.067(2) Uani 1 1 d . . .
H12 H 1.0537 1.3319 1.4295 0.081 Uiso 1 1 calc R . .
C13 C 0.5281(10) 0.7146(8) 1.2266(5) 0.079(3) Uani 1 1 d . . .
H13A H 0.5981 0.7414 1.2726 0.119 Uiso 1 1 calc R . .
H13B H 0.5307 0.6408 1.1994 0.119 Uiso 1 1 calc R . .
H13C H 0.4267 0.7055 1.2354 0.119 Uiso 1 1 calc R . .
C14 C 0.5720(8) 0.7661(7) 1.1122(4) 0.0579(19) Uani 1 1 d . . .
H14 H 0.5469 0.6872 1.0885 0.069 Uiso 1 1 calc R . .
C15 C 0.6086(8) 0.8463(7) 1.0738(4) 0.0557(18) Uani 1 1 d . . .
H15 H 0.6079 0.8211 1.024 0.067 Uiso 1 1 calc R . .
C16 C 0.6475(7) 0.9659(6) 1.1071(4) 0.0459(16) Uani 1 1 d . . .
C17 C 0.6478(9) 0.9981(7) 1.1813(4) 0.0597(19) Uani 1 1 d . . .
H17 H 0.673 1.0764 1.2063 0.072 Uiso 1 1 calc R . .
C18 C 0.6103(8) 0.9131(7) 1.2180(4) 0.062(2) Uani 1 1 d . . .
H18 H 0.6122 0.936 1.2681 0.074 Uiso 1 1 calc R . .
C19 C 0.6878(7) 1.0536(6) 1.0665(4) 0.0446(15) Uani 1 1 d . . .
C20 C 0.7132(8) 1.0258(7) 0.9951(4) 0.0566(18) Uani 1 1 d . . .
H20 H 0.6995 0.9486 0.9715 0.068 Uiso 1 1 calc R . .
C21 C 0.7576(9) 1.1092(8) 0.9592(5) 0.068(2) Uani 1 1 d . . .
H21 H 0.7758 1.0882 0.9119 0.082 Uiso 1 1 calc R . .
C22 C 0.8338(11) 1.3119(9) 0.9530(6) 0.097(3) Uani 1 1 d . . .
H22A H 0.9419 1.3494 0.9699 0.146 Uiso 1 1 calc R . .
H22B H 0.7843 1.3688 0.9636 0.146 Uiso 1 1 calc R . .
H22C H 0.8129 1.2768 0.901 0.146 Uiso 1 1 calc R . .
C23 C 0.7503(10) 1.2504(8) 1.0593(5) 0.072(2) Uani 1 1 d . . .
H23 H 0.7633 1.328 1.0815 0.087 Uiso 1 1 calc R . .
C24 C 0.7061(9) 1.1691(6) 1.0970(4) 0.0597(19) Uani 1 1 d . . .
H24 H 0.6879 1.1919 1.1441 0.072 Uiso 1 1 calc R . .

loop_
_atom_site_aniso_label
_atom_site_aniso_U_11
_atom_site_aniso_U_22
_atom_site_aniso_U_33
_atom_site_aniso_U_23
_atom_site_aniso_U_13
_atom_site_aniso_U_12
Bi2 0.03173(11) 0.02898(11) 0.02900(11) 0.00647(8) 0.00231(8) 0.00919(9)
Bi3 0.04091(13) 0.03583(13) 0.03287(12) 0.00691(10) 0.00383(10) 0.01445(10)
Cl1 0.0512(10) 0.0712(13) 0.0474(10) -0.0090(9) -0.0039(8) 0.0145(9)
Cl2 0.0584(11) 0.0614(12) 0.0693(12) 0.0219(10) 0.0276(10) 0.0108(9)
Cl3 0.0561(11) 0.0617(12) 0.1184(18) 0.0329(12) 0.0077(11) 0.0319(10)
Cl4 0.0505(10) 0.0586(11) 0.0466(10) -0.0029(8) -0.0009(8) 0.0101(9)
Cl5 0.0361(8) 0.0418(8) 0.0511(9) 0.0136(7) 0.0110(7) 0.0158(7)
Cl6 0.0630(11) 0.0536(10) 0.0605(11) 0.0143(9) 0.0013(9) 0.0342(9)
Cl7 0.0624(12) 0.0581(12) 0.0492(10) -0.0074(9) -0.0029(9) 0.0114(10)
Cl8 0.0465(9) 0.0572(10) 0.0522(10) 0.0185(8) 0.0154(8) 0.0071(8)
Cl9 0.0558(11) 0.0678(12) 0.0601(11) 0.0163(10) 0.0182(9) 0.0155(9)
Cl10 0.0595(11) 0.0764(13) 0.0451(10) -0.0146(9) -0.0117(8) 0.0315(10)
Cl11 0.0871(14) 0.0604(12) 0.0743(13) 0.0269(10) 0.0174(11) 0.0447(11)
Cl12 0.0459(9) 0.0526(10) 0.0654(11) 0.0185(9) 0.0155(8) 0.0231(8)
Cl13 0.0402(8) 0.0486(9) 0.0547(10) 0.0158(8) 0.0124(7) 0.0183(7)
N1 0.054(4) 0.054(4) 0.051(4) 0.010(3) 0.018(3) 0.021(3)
N2 0.052(4) 0.044(3) 0.050(3) 0.001(3) 0.010(3) 0.017(3)
N3 0.047(3) 0.066(4) 0.067(4) 0.026(4) 0.009(3) 0.024(3)
N4 0.041(3) 0.068(4) 0.074(5) 0.027(4) 0.009(3) 0.017(3)
C1 0.094(7) 0.061(5) 0.105(7) 0.036(5) 0.045(6) 0.034(5)
C2 0.045(4) 0.056(5) 0.080(6) 0.017(4) 0.002(4) 0.016(4)
C3 0.032(3) 0.042(4) 0.086(6) 0.019(4) -0.004(3) 0.006(3)
C4 0.039(3) 0.040(3) 0.040(3) 0.001(3) 0.007(3) 0.018(3)
C5 0.039(4) 0.084(6) 0.066(5) 0.025(5) -0.002(4) 0.011(4)
C6 0.049(4) 0.072(6) 0.066(5) 0.020(5) 0.006(4) -0.005(4)
C7 0.034(3) 0.039(3) 0.045(4) -0.006(3) 0.003(3) 0.017(3)
C8 0.037(4) 0.065(5) 0.058(4) 0.023(4) 0.007(3) 0.015(3)
C9 0.041(4) 0.066(5) 0.064(5) 0.019(4) 0.016(3) 0.019(4)
C10 0.097(6) 0.057(5) 0.071(5) 0.024(4) 0.025(5) 0.039(5)
C11 0.054(5) 0.058(5) 0.096(7) 0.014(5) -0.024(4) 0.016(4)
C12 0.040(4) 0.051(5) 0.100(7) 0.023(5) -0.016(4) 0.009(3)
C13 0.084(6) 0.086(7) 0.085(6) 0.045(5) 0.021(5) 0.036(5)
C14 0.065(5) 0.053(4) 0.053(4) 0.009(4) 0.008(4) 0.022(4)
C15 0.058(4) 0.060(5) 0.045(4) 0.008(4) 0.004(3) 0.021(4)
C16 0.030(3) 0.052(4) 0.049(4) 0.000(3) 0.001(3) 0.017(3)
C17 0.070(5) 0.052(5) 0.052(4) 0.005(4) 0.011(4) 0.023(4)
C18 0.064(5) 0.071(6) 0.050(4) 0.006(4) 0.008(4) 0.033(4)
C19 0.032(3) 0.048(4) 0.053(4) 0.010(3) 0.007(3) 0.016(3)
C20 0.059(4) 0.062(5) 0.051(4) 0.011(4) 0.017(4) 0.024(4)
C21 0.067(5) 0.085(6) 0.066(5) 0.028(5) 0.027(4) 0.036(5)
C22 0.084(7) 0.099(8) 0.123(9) 0.072(7) 0.028(6) 0.018(6)
C23 0.076(6) 0.060(5) 0.077(6) 0.014(5) 0.015(5) 0.020(5)
C24 0.074(5) 0.049(4) 0.049(4) 0.005(4) 0.006(4) 0.020(4)
Bi1 0.03392(12) 0.03501(13) 0.03536(12) 0.00888(10) 0.00378(9) 0.01036(10)

loop_
_atom_type_symbol
_atom_type_description
_atom_type_scat_dispersion_real
_atom_type_scat_dispersion_imag
_atom_type_scat_source
Bi Bi -4.108 10.257 'International Tables Vol C Tables 4.2.6.8 and 6.1.1.4'
Cl Cl 0.148 0.159 'International Tables Vol C Tables 4.2.6.8 and 6.1.1.4'
N N 0.006 0.003 'International Tables Vol C Tables 4.2.6.8 and 6.1.1.4'
C C 0.003 0.002 'International Tables Vol C Tables 4.2.6.8 and 6.1.1.4'
H H 0 0 'International Tables Vol C Tables 4.2.6.8 and 6.1.1.4'

loop_
_geom_angle_atom_site_label_1
_geom_angle_atom_site_label_2
_geom_angle_atom_site_label_3
_geom_angle
_geom_angle_site_symmetry_1
_geom_angle_site_symmetry_3
_geom_angle_publ_flag
Cl8 Bi2 Cl6 92.52(6) . . ?
Cl8 Bi2 Cl4 89.89(6) . 2_888 ?
Cl6 Bi2 Cl4 90.43(6) . 2_888 ?
Cl8 Bi2 Cl7 89.36(6) . . ?
Cl6 Bi2 Cl7 88.08(6) . . ?
Cl4 Bi2 Cl7 178.30(7) 2_888 . ?
Cl8 Bi2 Cl5 173.98(5) . 2_888 ?
Cl6 Bi2 Cl5 93.39(6) . 2_888 ?
Cl4 Bi2 Cl5 88.92(5) 2_888 2_888 ?
Cl7 Bi2 Cl5 91.99(6) . 2_888 ?
Cl8 Bi2 Cl5 89.40(5) . . ?
Cl6 Bi2 Cl5 177.85(5) . . ?
Cl4 Bi2 Cl5 88.61(5) 2_888 . ?
Cl7 Bi2 Cl5 92.91(6) . . ?
Cl5 Bi2 Cl5 84.67(4) 2_888 . ?
Cl10 Bi3 Cl11 90.21(7) . . ?
Cl10 Bi3 Cl9 89.29(7) . . ?
Cl11 Bi3 Cl9 93.79(7) . . ?
Cl10 Bi3 Cl12 89.63(7) . . ?
Cl11 Bi3 Cl12 91.69(6) . . ?
Cl9 Bi3 Cl12 174.42(5) . . ?
Cl10 Bi3 Cl13 89.48(6) . . ?
Cl11 Bi3 Cl13 176.62(6) . . ?
Cl9 Bi3 Cl13 89.57(5) . . ?
Cl12 Bi3 Cl13 84.95(5) . . ?
Cl10 Bi3 Cl7 175.51(7) . . ?
Cl11 Bi3 Cl7 92.24(6) . . ?
Cl9 Bi3 Cl7 94.30(6) . . ?
Cl12 Bi3 Cl7 86.54(6) . . ?
Cl13 Bi3 Cl7 87.85(5) . . ?
Bi2 Cl4 Bi1 172.57(8) 2_888 . ?
Bi2 Cl5 Bi2 95.33(4) 2_888 . ?
Bi2 Cl7 Bi3 175.57(8) . . ?
Bi3 Cl12 Bi1 98.48(5) . . ?
Bi3 Cl13 Bi1 95.60(4) . . ?
C6 N1 C2 120.0(7) . . ?
C6 N1 C1 119.4(7) . . ?
C2 N1 C1 120.5(7) . . ?
C11 N2 C9 118.7(7) . . ?
C11 N2 C10 119.4(7) . . ?
C9 N2 C10 121.9(7) . . ?
C18 N3 C14 118.7(7) . . ?
C18 N3 C13 119.8(7) . . ?
C14 N3 C13 121.5(7) . . ?
C21 N4 C23 118.9(7) . . ?
C21 N4 C22 120.8(8) . . ?
C23 N4 C22 120.1(8) . . ?
N1 C1 H1A 109.5 . . ?
N1 C1 H1B 109.5 . . ?
H1A C1 H1B 109.5 . . ?
N1 C1 H1C 109.5 . . ?
H1A C1 H1C 109.5 . . ?
H1B C1 H1C 109.5 . . ?
N1 C2 C3 121.3(7) . . ?
N1 C2 H6 119.3 . . ?
C3 C2 H6 119.3 . . ?
C2 C3 C4 120.9(7) . . ?
C2 C3 H5 119.5 . . ?
C4 C3 H5 119.5 . . ?
C3 C4 C5 116.2(7) . . ?
C3 C4 C7 122.1(6) . . ?
C5 C4 C7 121.7(6) . . ?
C6 C5 C4 121.4(7) . . ?
C6 C5 H3 119.3 . . ?
C4 C5 H3 119.3 . . ?
N1 C6 C5 120.1(7) . . ?
N1 C6 H2 120 . . ?
C5 C6 H2 120 . . ?
C12 C7 C8 117.0(7) . . ?
C12 C7 C4 121.5(6) . . ?
C8 C7 C4 121.5(6) . . ?
C9 C8 C7 120.5(7) . . ?
C9 C8 H8 119.7 . . ?
C7 C8 H8 119.7 . . ?
N2 C9 C8 121.7(7) . . ?
N2 C9 H9 119.1 . . ?
C8 C9 H9 119.1 . . ?
N2 C10 H10A 109.5 . . ?
N2 C10 H10B 109.5 . . ?
H10A C10 H10B 109.5 . . ?
N2 C10 H10C 109.5 . . ?
H10A C10 H10C 109.5 . . ?
H10B C10 H10C 109.5 . . ?
N2 C11 C12 121.9(7) . . ?
N2 C11 H11 119.1 . . ?
C12 C11 H11 119.1 . . ?
C7 C12 C11 120.1(7) . . ?
C7 C12 H12 119.9 . . ?
C11 C12 H12 119.9 . . ?
N3 C13 H13A 109.5 . . ?
N3 C13 H13B 109.5 . . ?
H13A C13 H13B 109.5 . . ?
N3 C13 H13C 109.5 . . ?
H13A C13 H13C 109.5 . . ?
H13B C13 H13C 109.5 . . ?
C15 C14 N3 120.7(7) . . ?
C15 C14 H14 119.7 . . ?
N3 C14 H14 119.7 . . ?
C14 C15 C16 121.8(7) . . ?
C14 C15 H15 119.1 . . ?
C16 C15 H15 119.1 . . ?
C17 C16 C15 116.6(7) . . ?
C17 C16 C19 121.0(6) . . ?
C15 C16 C19 122.4(6) . . ?
C18 C17 C16 119.4(7) . . ?
C18 C17 H17 120.3 . . ?
C16 C17 H17 120.3 . . ?
N3 C18 C17 122.8(7) . . ?
N3 C18 H18 118.6 . . ?
C17 C18 H18 118.6 . . ?
C24 C19 C20 116.0(7) . . ?
C24 C19 C16 122.0(6) . . ?
C20 C19 C16 121.9(6) . . ?
C21 C20 C19 121.3(7) . . ?
C21 C20 H20 119.3 . . ?
C19 C20 H20 119.3 . . ?
N4 C21 C20 121.3(7) . . ?
N4 C21 H21 119.4 . . ?
C20 C21 H21 119.4 . . ?
N4 C22 H22A 109.5 . . ?
N4 C22 H22B 109.5 . . ?
H22A C22 H22B 109.5 . . ?
N4 C22 H22C 109.5 . . ?
H22A C22 H22C 109.5 . . ?
H22B C22 H22C 109.5 . . ?
N4 C23 C24 121.4(8) . . ?
N4 C23 H23 119.3 . . ?
C24 C23 H23 119.3 . . ?
C23 C24 C19 121.1(7) . . ?
C23 C24 H24 119.5 . . ?
C19 C24 H24 119.5 . . ?
Cl1 Bi1 Cl2 87.27(7) . . ?
Cl1 Bi1 Cl3 89.57(7) . . ?
Cl2 Bi1 Cl3 95.22(7) . . ?
Cl1 Bi1 Cl12 87.33(6) . . ?
Cl2 Bi1 Cl12 96.16(6) . . ?
Cl3 Bi1 Cl12 168.04(6) . . ?
Cl1 Bi1 Cl13 91.87(6) . . ?
Cl2 Bi1 Cl13 176.79(6) . . ?
Cl3 Bi1 Cl13 87.86(6) . . ?
Cl12 Bi1 Cl13 80.71(5) . . ?
Cl1 Bi1 Cl4 171.81(7) . . ?
Cl2 Bi1 Cl4 85.65(6) . . ?
Cl3 Bi1 Cl4 86.98(7) . . ?
Cl12 Bi1 Cl4 97.51(5) . . ?
Cl13 Bi1 Cl4 95.41(5) . . ?

loop_
_geom_bond_atom_site_label_1
_geom_bond_atom_site_label_2
_geom_bond_distance
_geom_bond_site_symmetry_2
_geom_bond_publ_flag
Bi2 Cl8 2.5627(17) . ?
Bi2 Cl6 2.5811(16) . ?
Bi2 Cl4 2.7066(17) 2_888 ?
Bi2 Cl7 2.7198(18) . ?
Bi2 Cl5 2.8628(16) 2_888 ?
Bi2 Cl5 2.8636(15) . ?
Bi3 Cl10 2.5079(18) . ?
Bi3 Cl11 2.6009(18) . ?
Bi3 Cl9 2.7204(18) . ?
Bi3 Cl12 2.7852(18) . ?
Bi3 Cl13 2.8713(16) . ?
Bi3 Cl7 2.9704(18) . ?
Cl1 Bi1 2.5185(18) . ?
Cl2 Bi1 2.5292(17) . ?
Cl3 Bi1 2.5575(18) . ?
Cl4 Bi2 2.7066(17) 2_888 ?
Cl4 Bi1 2.9975(17) . ?
Cl5 Bi2 2.8628(15) 2_888 ?
Cl12 Bi1 2.9283(17) . ?
Cl13 Bi1 2.9709(16) . ?
N1 C6 1.327(10) . ?
N1 C2 1.335(9) . ?
N1 C1 1.483(10) . ?
N2 C11 1.323(10) . ?
N2 C9 1.337(9) . ?
N2 C10 1.482(9) . ?
N3 C18 1.332(9) . ?
N3 C14 1.353(9) . ?
N3 C13 1.454(10) . ?
N4 C21 1.338(10) . ?
N4 C23 1.348(10) . ?
N4 C22 1.475(10) . ?
C1 H1A 0.96 . ?
C1 H1B 0.96 . ?
C1 H1C 0.96 . ?
C2 C3 1.357(10) . ?
C2 H6 0.93 . ?
C3 C4 1.372(9) . ?
C3 H5 0.93 . ?
C4 C5 1.383(10) . ?
C4 C7 1.488(10) . ?
C5 C6 1.371(11) . ?
C5 H3 0.93 . ?
C6 H2 0.93 . ?
C7 C12 1.365(9) . ?
C7 C8 1.382(9) . ?
C8 C9 1.352(10) . ?
C8 H8 0.93 . ?
C9 H9 0.93 . ?
C10 H10A 0.96 . ?
C10 H10B 0.96 . ?
C10 H10C 0.96 . ?
C11 C12 1.373(11) . ?
C11 H11 0.93 . ?
C12 H12 0.93 . ?
C13 H13A 0.96 . ?
C13 H13B 0.96 . ?
C13 H13C 0.96 . ?
C14 C15 1.353(10) . ?
C14 H14 0.93 . ?
C15 C16 1.399(9) . ?
C15 H15 0.93 . ?
C16 C17 1.380(9) . ?
C16 C19 1.463(9) . ?
C17 C18 1.379(11) . ?
C17 H17 0.93 . ?
C18 H18 0.93 . ?
C19 C24 1.379(9) . ?
C19 C20 1.392(9) . ?
C20 C21 1.358(10) . ?
C20 H20 0.93 . ?
C21 H21 0.93 . ?
C22 H22A 0.96 . ?
C22 H22B 0.96 . ?
C22 H22C 0.96 . ?
C23 C24 1.363(11) . ?
C23 H23 0.93 . ?
C24 H24 0.93 . ?

loop_
_geom_torsion_atom_site_label_1
_geom_torsion_atom_site_label_2
_geom_torsion_atom_site_label_3
_geom_torsion_atom_site_label_4
_geom_torsion
_geom_torsion_site_symmetry_1
_geom_torsion_site_symmetry_2
_geom_torsion_site_symmetry_3
_geom_torsion_site_symmetry_4
_geom_torsion_publ_flag
Cl8 Bi2 Cl5 Bi2 178.95(5) . . . 2_888 ?
Cl6 Bi2 Cl5 Bi2 25.7(14) . . . 2_888 ?
Cl4 Bi2 Cl5 Bi2 89.04(5) 2_888 . . 2_888 ?
Cl7 Bi2 Cl5 Bi2 -91.73(6) . . . 2_888 ?
Cl5 Bi2 Cl5 Bi2 0 2_888 . . 2_888 ?
Cl8 Bi2 Cl7 Bi3 -88.6(11) . . . . ?
Cl6 Bi2 Cl7 Bi3 3.9(11) . . . . ?
Cl4 Bi2 Cl7 Bi3 -25(3) 2_888 . . . ?
Cl5 Bi2 Cl7 Bi3 97.2(11) 2_888 . . . ?
Cl5 Bi2 Cl7 Bi3 -178.0(11) . . . . ?
Cl10 Bi3 Cl7 Bi2 -127.4(10) . . . . ?
Cl11 Bi3 Cl7 Bi2 -4.3(11) . . . . ?
Cl9 Bi3 Cl7 Bi2 89.7(11) . . . . ?
Cl12 Bi3 Cl7 Bi2 -95.9(11) . . . . ?
Cl13 Bi3 Cl7 Bi2 18E1(10) . . . . ?
Cl10 Bi3 Cl12 Bi1 93.49(6) . . . . ?
Cl11 Bi3 Cl12 Bi1 -176.31(6) . . . . ?
Cl9 Bi3 Cl12 Bi1 14.7(6) . . . . ?
Cl13 Bi3 Cl12 Bi1 3.98(5) . . . . ?
Cl7 Bi3 Cl12 Bi1 -84.16(6) . . . . ?
Cl10 Bi3 Cl13 Bi1 -93.58(6) . . . . ?
Cl11 Bi3 Cl13 Bi1 -8.8(10) . . . . ?
Cl9 Bi3 Cl13 Bi1 177.13(5) . . . . ?
Cl12 Bi3 Cl13 Bi1 -3.90(5) . . . . ?
Cl7 Bi3 Cl13 Bi1 82.82(5) . . . . ?
C6 N1 C2 C3 -0.1(11) . . . . ?
C1 N1 C2 C3 -178.9(7) . . . . ?
N1 C2 C3 C4 -0.2(12) . . . . ?
C2 C3 C4 C5 -0.4(11) . . . . ?
C2 C3 C4 C7 -180.0(7) . . . . ?
C3 C4 C5 C6 1.3(11) . . . . ?
C7 C4 C5 C6 -179.1(7) . . . . ?
C2 N1 C6 C5 1.0(12) . . . . ?
C1 N1 C6 C5 179.8(7) . . . . ?
C4 C5 C6 N1 -1.6(13) . . . . ?
C3 C4 C7 C12 175.5(7) . . . . ?
C5 C4 C7 C12 -4.1(10) . . . . ?
C3 C4 C7 C8 -3.6(10) . . . . ?
C5 C4 C7 C8 176.9(6) . . . . ?
C12 C7 C8 C9 2.5(11) . . . . ?
C4 C7 C8 C9 -178.4(6) . . . . ?
C11 N2 C9 C8 0.0(11) . . . . ?
C10 N2 C9 C8 -179.7(7) . . . . ?
C7 C8 C9 N2 -1.5(11) . . . . ?
C9 N2 C11 C12 0.5(12) . . . . ?
C10 N2 C11 C12 -179.8(8) . . . . ?
C8 C7 C12 C11 -2.0(12) . . . . ?
C4 C7 C12 C11 178.9(7) . . . . ?
N2 C11 C12 C7 0.5(14) . . . . ?
C18 N3 C14 C15 -1.1(10) . . . . ?
C13 N3 C14 C15 178.1(7) . . . . ?
N3 C14 C15 C16 0.1(11) . . . . ?
C14 C15 C16 C17 0.5(10) . . . . ?
C14 C15 C16 C19 179.8(6) . . . . ?
C15 C16 C17 C18 -0.2(10) . . . . ?
C19 C16 C17 C18 -179.5(6) . . . . ?
C14 N3 C18 C17 1.4(11) . . . . ?
C13 N3 C18 C17 -177.8(7) . . . . ?
C16 C17 C18 N3 -0.8(11) . . . . ?
C17 C16 C19 C24 -9.6(10) . . . . ?
C15 C16 C19 C24 171.1(7) . . . . ?
C17 C16 C19 C20 169.0(7) . . . . ?
C15 C16 C19 C20 -10.2(9) . . . . ?
C24 C19 C20 C21 1.9(10) . . . . ?
C16 C19 C20 C21 -176.8(6) . . . . ?
C23 N4 C21 C20 0.6(11) . . . . ?
C22 N4 C21 C20 175.9(7) . . . . ?
C19 C20 C21 N4 -1.4(12) . . . . ?
C21 N4 C23 C24 -0.4(12) . . . . ?
C22 N4 C23 C24 -175.7(8) . . . . ?
N4 C23 C24 C19 1.0(13) . . . . ?
C20 C19 C24 C23 -1.7(11) . . . . ?
C16 C19 C24 C23 177.0(7) . . . . ?
Bi3 Cl12 Bi1 Cl1 -96.22(7) . . . . ?
Bi3 Cl12 Bi1 Cl2 176.82(6) . . . . ?
Bi3 Cl12 Bi1 Cl3 -21.1(3) . . . . ?
Bi3 Cl12 Bi1 Cl13 -3.88(5) . . . . ?
Bi3 Cl12 Bi1 Cl4 90.41(6) . . . . ?
Bi3 Cl13 Bi1 Cl1 90.73(6) . . . . ?
Bi3 Cl13 Bi1 Cl2 16.3(10) . . . . ?
Bi3 Cl13 Bi1 Cl3 -179.77(6) . . . . ?
Bi3 Cl13 Bi1 Cl12 3.74(5) . . . . ?
Bi3 Cl13 Bi1 Cl4 -93.01(5) . . . . ?
Bi2 Cl4 Bi1 Cl1 -112.7(7) 2_888 . . . ?
Bi2 Cl4 Bi1 Cl2 -82.5(6) 2_888 . . . ?
Bi2 Cl4 Bi1 Cl3 -177.9(6) 2_888 . . . ?
Bi2 Cl4 Bi1 Cl12 13.2(6) 2_888 . . . ?
Bi2 Cl4 Bi1 Cl13 94.5(6) 2_888 . . . ?
